data_1502782
loop_
_publ_author_name
'Nagai, Atsushi'
'Chujo, Yoshiki'

_publ_section_title
;
 Aromatic Ring-Fused BODIPY-Based Conjugated Polymers Exhibiting Narrow
 Near-Infrared Emission Bands
;
_journal_issue 1
_journal_name_full Macromolecules
_journal_page_first 193
_journal_paper_doi 10.1021/ma901449c
_journal_volume 43
_journal_year 2010
_chemical_formula_sum 'C29 H17 B F2 I2 N2'
_chemical_formula_weight 696.06
_chemical_name_systematic
; 
 ? 
;
_space_group_IT_number 2
_symmetry_cell_setting triclinic
_symmetry_space_group_name_Hall '-P 1'
_symmetry_space_group_name_H-M 'P -1'
_atom_sites_solution_hydrogens geom
_atom_sites_solution_primary direct
_atom_sites_solution_secondary difmap
_audit_creation_method SHELXL-97
_cell_angle_alpha 110.611(3)
_cell_angle_beta 93.971(3)
_cell_angle_gamma 92.562(4)
_cell_formula_units_Z 2
_cell_length_a 7.4515(7)
_cell_length_b 11.6557(14)
_cell_length_c 15.1935(15)
_cell_measurement_temperature 93(2)
_cell_volume 1228.8(2)
_computing_cell_refinement PROCESS-AUTO
_computing_data_collection PROCESS-AUTO
_computing_data_reduction 'Yadokari-XG (Wakita, 2000)'
_computing_molecular_graphics 'Yadokari-XG (Wakita, 2000)'
_computing_publication_material 'Yadokari-XG (Wakita, 2000)'
_computing_structure_refinement 'SHELXL-97 (Sheldrick, 1997)'
_computing_structure_solution 'SHELXS-97 (Sheldrick, 1990)'
_diffrn_ambient_temperature 93(2)
_diffrn_measured_fraction_theta_full 0.958
_diffrn_measured_fraction_theta_max 0.958
_diffrn_radiation_monochromator graphite
_diffrn_radiation_source 'fine-focus sealed tube'
_diffrn_radiation_type MoK\a
_diffrn_radiation_wavelength 0.71075
_diffrn_reflns_av_R_equivalents 0.0478
_diffrn_reflns_av_sigmaI/netI 0.0651
_diffrn_reflns_limit_h_max 9
_diffrn_reflns_limit_h_min -9
_diffrn_reflns_limit_k_max 15
_diffrn_reflns_limit_k_min -15
_diffrn_reflns_limit_l_max 19
_diffrn_reflns_limit_l_min -18
_diffrn_reflns_number 11582
_diffrn_reflns_theta_full 27.48
_diffrn_reflns_theta_max 27.48
_diffrn_reflns_theta_min 3.21
_exptl_absorpt_coefficient_mu 2.597
_exptl_absorpt_correction_T_max 0.7813
_exptl_absorpt_correction_T_min 0.3568
_exptl_absorpt_correction_type multi-scan
_exptl_absorpt_process_details
;
    Higashi, T. (1995). Program for Absorption Correction.
    Rigaku Corporation, Tokyo, Japan.
;
_exptl_crystal_density_diffrn 1.881
_exptl_crystal_density_method 'not measured'
_exptl_crystal_F_000 668
_exptl_crystal_size_max 0.50
_exptl_crystal_size_mid 0.10
_exptl_crystal_size_min 0.10
_refine_diff_density_max 2.140
_refine_diff_density_min -1.856
_refine_diff_density_rms 0.265
_refine_ls_extinction_method none
_refine_ls_goodness_of_fit_ref 1.134
_refine_ls_hydrogen_treatment refall
_refine_ls_matrix_type full
_refine_ls_number_parameters 329
_refine_ls_number_reflns 5402
_refine_ls_number_restraints 0
_refine_ls_restrained_S_all 1.134
_refine_ls_R_factor_all 0.0817
_refine_ls_R_factor_gt 0.0586
_refine_ls_shift/su_max 0.007
_refine_ls_shift/su_mean 0.001
_refine_ls_structure_factor_coef Fsqd
_refine_ls_weighting_details 'calc w=1/[\s^2^(Fo^2^)+(0.0112P)^2^+31.5191P] where P=(Fo^2^+2Fc^2^)/3'
_refine_ls_weighting_scheme calc
_refine_ls_wR_factor_gt 0.1523
_refine_ls_wR_factor_ref 0.1729
_reflns_number_gt 4009
_reflns_number_total 5402
_reflns_threshold_expression >2\s(I)
_cod_data_source_file ma901449c_si_001.cif
_cod_data_source_block indo
_cod_original_sg_symbol_Hall -p_1
_cod_original_sg_symbol_H-M p_-1
_cod_database_code 1502782

loop_
_symmetry_equiv_pos_as_xyz
'x, y, z'
'-x, -y, -z'

loop_
_atom_site_label
_atom_site_type_symbol
_atom_site_fract_x
_atom_site_fract_y
_atom_site_fract_z
_atom_site_U_iso_or_equiv
_atom_site_adp_type
_atom_site_occupancy
_atom_site_symmetry_multiplicity
_atom_site_calc_flag
_atom_site_refinement_flags
I1 I 0.78404(9) -0.38500(6) 0.02051(5) 0.02850(19) Uani 1 1 d .
I2 I 0.32846(10) -0.17556(7) 0.01345(5) 0.0321(2) Uani 1 1 d .
F3 F 0.6236(8) -0.2217(5) 0.5675(4) 0.0291(13) Uani 1 1 d .
F4 F 0.8715(9) -0.2669(5) 0.4850(4) 0.0318(14) Uani 1 1 d .
C39 C 0.9211(13) -0.2790(9) 0.1530(6) 0.025(2) Uani 1 1 d .
C8 C 0.9108(13) -0.1131(9) 0.8153(7) 0.023(2) Uani 1 1 d .
H1 H 0.8623 -0.0376 0.8487 0.028 Uiso 1 1 calc R
C9 C 0.9431(13) 0.2775(9) 0.6974(7) 0.022(2) Uani 1 1 d .
H2 H 0.9086 0.3197 0.6563 0.027 Uiso 1 1 calc R
C10 C 1.0218(13) 0.3419(9) 0.7879(7) 0.024(2) Uani 1 1 d .
H3 H 1.0371 0.4291 0.8100 0.029 Uiso 1 1 calc R
C11 C 0.6746(12) -0.0365(8) 0.4269(7) 0.0192(18) Uani 1 1 d .
C12 C 0.9696(12) 0.0881(8) 0.7313(6) 0.0185(18) Uani 1 1 d .
N7 N 0.6550(10) -0.1512(7) 0.4343(5) 0.0183(16) Uani 1 1 d .
C14 C 0.9150(13) 0.1493(9) 0.6672(7) 0.0213(19) Uani 1 1 d .
C15 C 0.5730(13) -0.2324(9) 0.3532(7) 0.0217(19) Uani 1 1 d .
N8 N 0.8447(10) -0.0572(7) 0.5934(5) 0.0181(15) Uani 1 1 d .
C17 C 0.8388(13) 0.0565(8) 0.5830(6) 0.0196(18) Uani 1 1 d .
C18 C 0.5473(13) -0.4508(9) 0.2472(7) 0.027(2) Uani 1 1 d .
H4 H 0.5985 -0.4246 0.2013 0.032 Uiso 1 1 calc R
C19 C 0.9394(15) -0.1973(10) 0.8589(8) 0.032(2) Uani 1 1 d .
H5 H 0.9041 -0.1816 0.9207 0.038 Uiso 1 1 calc R
C20 C 0.5378(13) -0.1693(9) 0.2888(6) 0.022(2) Uani 1 1 d .
C21 C 0.9523(12) -0.1376(9) 0.7228(7) 0.022(2) Uani 1 1 d .
C22 C 1.0600(15) -0.3322(9) 0.7193(8) 0.031(2) Uani 1 1 d .
H6 H 1.1096 -0.4075 0.6864 0.037 Uiso 1 1 calc R
C23 C 1.0562(13) 0.1541(9) 0.8219(7) 0.0219(19) Uani 1 1 d .
H7 H 1.0966 0.1139 0.8634 0.026 Uiso 1 1 calc R
C24 C 0.4510(14) -0.1234(10) 0.1530(7) 0.027(2) Uani 1 1 d .
C25 C 0.4415(13) -0.4045(9) 0.4003(7) 0.023(2) Uani 1 1 d .
H8 H 0.4186 -0.3466 0.4598 0.028 Uiso 1 1 calc R
B49 B 0.7476(15) -0.1816(10) 0.5207(7) 0.020(2) Uani 1 1 d .
C27 C 0.5186(14) -0.0003(10) 0.1981(7) 0.026(2) Uani 1 1 d .
H9 H 0.5120 0.0552 0.1650 0.031 Uiso 1 1 calc R
C28 C 0.5938(12) 0.0398(9) 0.2893(6) 0.0208(19) Uani 1 1 d .
H10 H 0.6387 0.1230 0.3208 0.025 Uiso 1 1 calc R
C29 C 0.4998(14) -0.5737(10) 0.2255(7) 0.029(2) Uani 1 1 d .
H11 H 0.5201 -0.6316 0.1656 0.035 Uiso 1 1 calc R
C30 C 1.0274(13) -0.2485(9) 0.6740(7) 0.025(2) Uani 1 1 d .
H12 H 1.0557 -0.2663 0.6107 0.030 Uiso 1 1 calc R
C31 C 0.4214(15) -0.6131(10) 0.2922(8) 0.032(2) Uani 1 1 d .
H13 H 0.3868 -0.6977 0.2777 0.039 Uiso 1 1 calc R
C32 C 0.5216(13) -0.3634(9) 0.3356(7) 0.023(2) Uani 1 1 d .
C33 C 0.4551(13) -0.2087(10) 0.1959(7) 0.026(2) Uani 1 1 d .
H14 H 0.4045 -0.2906 0.1646 0.032 Uiso 1 1 calc R
C34 C 0.9217(12) -0.0408(9) 0.6824(6) 0.0194(19) Uani 1 1 d .
C35 C 0.7610(13) 0.0658(9) 0.5006(7) 0.0205(19) Uani 1 1 d .
C37 C 1.0205(15) -0.3060(10) 0.8121(8) 0.034(3) Uani 1 1 d .
H15 H 1.0481 -0.3612 0.8436 0.041 Uiso 1 1 calc R
C36 C 0.6025(12) -0.0452(9) 0.3345(6) 0.0200(19) Uani 1 1 d .
C38 C 0.3949(15) -0.5273(10) 0.3796(8) 0.032(2) Uani 1 1 d .
H16 H 0.3441 -0.5536 0.4257 0.039 Uiso 1 1 calc R
H17 H 0.765(11) 0.141(8) 0.490(6) 0.001(19) Uiso 1 1 d .

loop_
_atom_site_aniso_label
_atom_site_aniso_U_11
_atom_site_aniso_U_22
_atom_site_aniso_U_33
_atom_site_aniso_U_23
_atom_site_aniso_U_13
_atom_site_aniso_U_12
I1 0.0295(4) 0.0268(3) 0.0230(3) 0.0031(3) -0.0050(3) -0.0018(3)
I2 0.0350(4) 0.0379(4) 0.0199(3) 0.0070(3) -0.0048(3) 0.0061(3)
F3 0.037(3) 0.029(3) 0.019(3) 0.008(2) -0.006(2) -0.012(3)
F4 0.041(4) 0.027(3) 0.023(3) 0.004(2) -0.004(3) 0.010(3)
C39 0.020(5) 0.029(5) 0.015(4) -0.003(4) -0.005(4) 0.001(4)
C8 0.021(5) 0.025(5) 0.021(5) 0.008(4) -0.009(4) -0.005(4)
C9 0.023(5) 0.024(5) 0.020(5) 0.008(4) 0.003(4) 0.002(4)
C10 0.019(5) 0.019(5) 0.030(5) 0.005(4) -0.004(4) -0.003(4)
C11 0.016(4) 0.021(4) 0.022(5) 0.008(4) 0.005(4) 0.005(4)
C12 0.015(4) 0.024(5) 0.015(4) 0.007(4) -0.001(3) -0.001(4)
N7 0.015(4) 0.022(4) 0.012(3) 0.001(3) -0.006(3) -0.002(3)
C14 0.016(5) 0.026(5) 0.023(5) 0.009(4) 0.003(4) 0.003(4)
C15 0.018(5) 0.030(5) 0.019(4) 0.010(4) 0.004(4) 0.005(4)
N8 0.016(4) 0.018(4) 0.020(4) 0.006(3) 0.000(3) 0.002(3)
C17 0.019(5) 0.022(5) 0.015(4) 0.004(4) 0.000(4) 0.000(4)
C18 0.021(5) 0.029(5) 0.027(5) 0.006(4) -0.005(4) 0.003(4)
C19 0.036(6) 0.028(5) 0.029(5) 0.009(4) -0.013(5) -0.004(5)
C20 0.020(5) 0.033(5) 0.013(4) 0.007(4) 0.003(4) 0.003(4)
C21 0.014(4) 0.022(5) 0.026(5) 0.004(4) -0.003(4) -0.005(4)
C22 0.037(6) 0.022(5) 0.031(6) 0.009(4) -0.010(5) 0.002(4)
C23 0.021(5) 0.025(5) 0.018(4) 0.008(4) -0.005(4) 0.000(4)
C24 0.022(5) 0.029(5) 0.031(5) 0.011(4) -0.003(4) 0.005(4)
C25 0.024(5) 0.023(5) 0.021(5) 0.009(4) -0.010(4) -0.003(4)
B49 0.023(5) 0.021(5) 0.015(5) 0.006(4) 0.000(4) 0.000(4)
C27 0.025(5) 0.035(6) 0.020(5) 0.014(4) 0.005(4) 0.006(4)
C28 0.015(4) 0.028(5) 0.018(4) 0.008(4) -0.004(4) -0.004(4)
C29 0.024(5) 0.032(6) 0.025(5) 0.004(4) -0.007(4) 0.001(4)
C30 0.018(5) 0.027(5) 0.027(5) 0.007(4) -0.006(4) 0.001(4)
C31 0.028(6) 0.027(5) 0.037(6) 0.009(5) -0.012(5) -0.003(4)
C32 0.023(5) 0.024(5) 0.020(5) 0.007(4) -0.001(4) -0.001(4)
C33 0.017(5) 0.028(5) 0.030(5) 0.006(4) 0.000(4) 0.000(4)
C34 0.011(4) 0.026(5) 0.020(4) 0.008(4) -0.006(3) 0.003(4)
C35 0.021(5) 0.020(5) 0.021(5) 0.008(4) 0.002(4) 0.001(4)
C37 0.036(6) 0.028(5) 0.037(6) 0.013(5) -0.022(5) -0.004(5)
C36 0.014(4) 0.023(5) 0.019(4) 0.003(4) 0.000(4) -0.002(4)
C38 0.033(6) 0.032(6) 0.033(6) 0.015(5) -0.007(5) -0.009(5)

loop_
_atom_type_symbol
_atom_type_description
_atom_type_scat_dispersion_real
_atom_type_scat_dispersion_imag
_atom_type_scat_source
C C 0.0033 0.0016 'International Tables Vol C Tables 4.2.6.8 and 6.1.1.4'
H H 0.0000 0.0000 'International Tables Vol C Tables 4.2.6.8 and 6.1.1.4'
B B 0.0013 0.0007 'International Tables Vol C Tables 4.2.6.8 and 6.1.1.4'
N N 0.0061 0.0033 'International Tables Vol C Tables 4.2.6.8 and 6.1.1.4'
F F 0.0171 0.0103 'International Tables Vol C Tables 4.2.6.8 and 6.1.1.4'
I I -0.4742 1.8119 'International Tables Vol C Tables 4.2.6.8 and 6.1.1.4'

loop_
_geom_angle_atom_site_label_1
_geom_angle_atom_site_label_2
_geom_angle_atom_site_label_3
_geom_angle
_geom_angle_site_symmetry_1
_geom_angle_site_symmetry_3
C23 C39 C10 123.5(9) 2_756 2_756
C23 C39 I1 119.3(7) 2_756 .
C10 C39 I1 117.1(7) 2_756 .
C19 C8 C21 120.7(10) . .
C10 C9 C14 119.2(9) . .
C9 C10 C39 120.3(9) . 2_756
N7 C11 C35 121.9(8) . .
N7 C11 C36 108.9(8) . .
C35 C11 C36 129.1(9) . .
C23 C12 C34 132.0(8) . .
C23 C12 C14 121.4(9) . .
C34 C12 C14 106.6(8) . .
C15 N7 C11 109.6(8) . .
C15 N7 B49 126.8(8) . .
C11 N7 B49 122.9(7) . .
C9 C14 C17 134.6(9) . .
C9 C14 C12 118.9(9) . .
C17 C14 C12 106.5(8) . .
N7 C15 C20 108.4(9) . .
N7 C15 C32 125.5(8) . .
C20 C15 C32 126.1(9) . .
C34 N8 C17 109.2(7) . .
C34 N8 B49 125.5(8) . .
C17 N8 B49 124.5(8) . .
C35 C17 N8 120.7(8) . .
C35 C17 C14 130.1(9) . .
N8 C17 C14 109.2(8) . .
C29 C18 C32 121.4(10) . .
C8 C19 C37 120.1(11) . .
C33 C20 C36 119.8(9) . .
C33 C20 C15 132.4(10) . .
C36 C20 C15 107.9(8) . .
C8 C21 C30 119.6(9) . .
C8 C21 C34 117.1(9) . .
C30 C21 C34 123.3(9) . .
C37 C22 C30 120.5(10) . .
C39 C23 C12 116.6(9) 2_756 .
C33 C24 C27 123.4(10) . .
C33 C24 I2 119.0(8) . .
C27 C24 I2 117.6(7) . .
C38 C25 C32 121.1(10) . .
F3 B49 F4 112.3(8) . .
F3 B49 N8 106.9(7) . .
F4 B49 N8 110.9(8) . .
F3 B49 N7 112.0(8) . .
F4 B49 N7 107.3(7) . .
N8 B49 N7 107.3(7) . .
C28 C27 C24 120.3(9) . .
C27 C28 C36 117.8(9) . .
C18 C29 C31 119.7(10) . .
C22 C30 C21 119.4(10) . .
C38 C31 C29 119.2(10) . .
C25 C32 C18 117.8(9) . .
C25 C32 C15 123.7(9) . .
C18 C32 C15 118.4(9) . .
C24 C33 C20 116.8(10) . .
N8 C34 C12 108.4(8) . .
N8 C34 C21 126.8(8) . .
C12 C34 C21 124.7(8) . .
C17 C35 C11 122.1(9) . .
C22 C37 C19 119.5(10) . .
C28 C36 C20 122.0(8) . .
C28 C36 C11 132.7(9) . .
C20 C36 C11 105.3(8) . .
C25 C38 C31 120.6(10) . .

loop_
_geom_bond_atom_site_label_1
_geom_bond_atom_site_label_2
_geom_bond_distance
_geom_bond_site_symmetry_2
I1 C39 2.115(9) .
I2 C24 2.115(10) .
F3 B49 1.365(12) .
F4 B49 1.382(12) .
C39 C23 1.367(14) 2_756
C39 C10 1.402(14) 2_756
C8 C19 1.380(14) .
C8 C21 1.391(14) .
C9 C10 1.386(14) .
C9 C14 1.401(13) .
C10 C39 1.402(14) 2_756
C11 N7 1.383(12) .
C11 C35 1.408(13) .
C11 C36 1.434(13) .
C12 C23 1.411(13) .
C12 C34 1.437(13) .
C12 C14 1.443(13) .
N7 C15 1.345(12) .
N7 B49 1.596(13) .
C14 C17 1.414(13) .
C15 C20 1.435(13) .
C15 C32 1.481(14) .
N8 C34 1.377(11) .
N8 C17 1.392(12) .
N8 B49 1.586(13) .
C17 C35 1.384(13) .
C18 C29 1.376(15) .
C18 C32 1.403(14) .
C19 C37 1.404(16) .
C20 C33 1.407(14) .
C20 C36 1.411(13) .
C21 C30 1.407(13) .
C21 C34 1.481(13) .
C22 C37 1.389(16) .
C22 C30 1.399(14) .
C23 C39 1.367(14) 2_756
C24 C33 1.368(14) .
C24 C27 1.407(15) .
C25 C38 1.376(14) .
C25 C32 1.394(14) .
C27 C28 1.365(13) .
C28 C36 1.393(13) .
C29 C31 1.402(16) .
C31 C38 1.386(16) .
